data_7001418
loop_
_publ_author_name
'Redrup, Kate V.'
'Weller, Mark T.'

_publ_section_title
;
 Hydrothermal routes to new sodium hydrogen polytungstates
;
_journal_issue 23
_journal_name_full 'Dalton Transactions'
_journal_page_first 4468
_journal_page_last 4472
_journal_paper_doi 10.1039/b818103a
_journal_year 2009
_chemical_formula_sum 'Na2 O62 W12'
_chemical_formula_weight 3244.18
_chemical_name_systematic
;
?
;
_space_group_IT_number 14
_symmetry_space_group_name_Hall '-P 2ybc'
_symmetry_space_group_name_H-M 'P 1 21/c 1'
_atom_sites_solution_hydrogens none
_atom_sites_solution_primary direct
_atom_sites_solution_secondary difmap
_audit_conform_dict_location ftp://ftp.iucr.org/pub/cif_core.dic
_audit_conform_dict_name cif_core.dic
_audit_conform_dict_version 2.3
_audit_creation_date 2009-03-02T11:45:47-00:00
_audit_creation_method 'WinGX routine CIF_UPDATE'
_cell_angle_alpha 90
_cell_angle_beta 105.588(2)
_cell_angle_gamma 90
_cell_formula_units_Z 2
_cell_length_a 11.9865(4)
_cell_length_b 14.0300(5)
_cell_length_c 15.5104(4)
_cell_measurement_temperature 293(2)
_cell_volume 2512.45(14)
_computing_structure_refinement 'SHELXL-97 (Sheldrick, 1997)'
_diffrn_ambient_temperature 293(2)
_diffrn_measured_fraction_theta_full 0.997
_diffrn_measured_fraction_theta_max 0.997
_diffrn_radiation_monochromator graphite
_diffrn_radiation_type MoK\a
_diffrn_radiation_wavelength 0.71073
_diffrn_reflns_av_R_equivalents 0.0994
_diffrn_reflns_av_unetI/netI 0.0788
_diffrn_reflns_limit_h_max 15
_diffrn_reflns_limit_h_min -15
_diffrn_reflns_limit_k_max 18
_diffrn_reflns_limit_k_min -18
_diffrn_reflns_limit_l_max 20
_diffrn_reflns_limit_l_min -20
_diffrn_reflns_number 31236
_diffrn_reflns_theta_full 27.52
_diffrn_reflns_theta_max 27.52
_diffrn_reflns_theta_min 3.09
_exptl_absorpt_coefficient_mu 27.499
_exptl_absorpt_correction_type multi-scan
_exptl_crystal_density_diffrn 4.288
_exptl_crystal_density_method 'not measured'
_exptl_crystal_F_000 2812
_exptl_crystal_size_max 0.3
_exptl_crystal_size_mid 0.2
_exptl_crystal_size_min 0.03
_refine_diff_density_max 2.911
_refine_diff_density_min -3.137
_refine_diff_density_rms 0.588
_refine_ls_extinction_method none
_refine_ls_goodness_of_fit_ref 1.041
_refine_ls_hydrogen_treatment none
_refine_ls_matrix_type full
_refine_ls_number_parameters 343
_refine_ls_number_reflns 5765
_refine_ls_number_restraints 42
_refine_ls_restrained_S_all 1.038
_refine_ls_R_factor_all 0.078
_refine_ls_R_factor_gt 0.0453
_refine_ls_shift/su_max 0.001
_refine_ls_shift/su_mean 0
_refine_ls_structure_factor_coef Fsqd
_refine_ls_weighting_details 'calc w=1/[\s^2^(Fo^2^)+(0.0490P)^2^+0.0000P] where P=(Fo^2^+2Fc^2^)/3'
_refine_ls_weighting_scheme calc
_refine_ls_wR_factor_gt 0.0963
_refine_ls_wR_factor_ref 0.11
_reflns_number_gt 4160
_reflns_number_total 5765
_reflns_threshold_expression >2sigma(I)
_cod_data_source_file b818103a.txt
_cod_data_source_block 2006kvb0012
_cod_depositor_comments
;

2023-11-21
Z value and formula fixed to values more according to usual
chemical conventions.                 miguel
;
_cod_original_formula_sum 'Na O31 W6'
_cod_original_formula_weight 1622.09
_cod_original_formula_units_Z 4
_cod_database_code 7001418

loop_
_symmetry_equiv_pos_as_xyz
'x, y, z'
'-x, y+1/2, -z+1/2'
'-x, -y, -z'
'x, -y-1/2, z-1/2'

loop_
_atom_site_label
_atom_site_type_symbol
_atom_site_fract_x
_atom_site_fract_y
_atom_site_fract_z
_atom_site_U_iso_or_equiv
_atom_site_adp_type
_atom_site_occupancy
_atom_site_symmetry_multiplicity
_atom_site_calc_flag
_atom_site_refinement_flags
_atom_site_disorder_assembly
_atom_site_disorder_group
O1 O 0.8495(8) 0.4703(6) 0.1411(5) 0.013(2) Uani 1 1 d . . .
O2 O 0.6664(8) 0.3669(6) 0.0251(6) 0.013(2) Uani 1 1 d . . .
O3 O 0.7418(8) 0.4534(5) -0.1115(6) 0.012(2) Uani 1 1 d . . .
O4 O 0.9085(8) 0.5533(5) 0.0204(5) 0.0076(18) Uani 1 1 d U . .
O5 O 0.6965(8) 0.5641(5) 0.0148(6) 0.0096(19) Uani 1 1 d . . .
OW7 O 0.4963(11) 0.2957(8) 0.3825(7) 0.043(3) Uani 1 1 d . . .
O6 O 1.0595(9) 0.8546(6) 0.1346(5) 0.015(2) Uani 1 1 d . . .
O7 O 0.8528(9) 0.6582(6) 0.1402(6) 0.016(2) Uani 1 1 d . . .
OW8 O 1.0068(10) 0.7785(7) 0.2963(7) 0.032(3) Uani 1 1 d . . .
O8 O 0.6801(8) 0.7601(6) 0.0175(6) 0.013(2) Uani 1 1 d . . .
OW9 O 0.1150(10) 0.4576(7) 0.5838(7) 0.031(3) Uani 1 1 d . . .
O9 O 0.9148(8) 0.7455(6) 0.0085(5) 0.0125(19) Uani 1 1 d . . .
OW10 O 0.4636(10) 0.4369(8) -0.1105(6) 0.031(3) Uani 1 1 d . . .
O10 O 0.7584(8) 0.6551(5) -0.1108(6) 0.0094(19) Uani 1 1 d . . .
O11 O 0.5804(8) 0.5691(5) -0.2388(6) 0.0108(19) Uani 1 1 d . . .
O12 O 0.7641(9) 0.6460(6) -0.2859(5) 0.015(2) Uani 1 1 d . . .
O13 O 0.7473(8) 0.4517(6) -0.2699(6) 0.0102(19) Uani 1 1 d . . .
O14 O 1.0792(8) 0.4598(6) 0.1592(6) 0.0117(19) Uani 1 1 d U . .
O15 O 1.4206(8) 0.6710(6) 0.2372(6) 0.015(2) Uani 1 1 d U . .
O16 O 1.2435(8) 0.7379(6) 0.2968(6) 0.016(2) Uani 1 1 d . . .
O17 O 1.2386(8) 0.7495(6) 0.1156(6) 0.0118(19) Uani 1 1 d U . .
O18 O 1.0785(8) 0.6541(6) 0.1497(5) 0.0120(19) Uani 1 1 d U . .
O19 O 1.0940(8) 0.8453(6) -0.0294(5) 0.0115(19) Uani 1 1 d . . .
O20 O 0.8937(8) 0.3515(5) 0.0183(5) 0.0088(18) Uani 1 1 d U . .
O21 O 1.0048(8) 0.5628(6) 0.2850(6) 0.012(2) Uani 1 1 d U . .
OW1 O 0.2923(9) 0.5621(6) -0.2605(7) 0.023(2) Uani 1 1 d . . .
OW2 O 0.2683(9) 0.3380(6) -0.2845(7) 0.025(2) Uani 1 1 d . . .
OW3 O 0.5153(10) 0.3135(8) 0.1269(7) 0.038(3) Uani 1 1 d . . .
OW4 O 0.8103(11) 0.9677(8) 0.0717(7) 0.036(3) Uani 1 1 d . . .
OW5 O 0.6469(11) 1.1320(8) 0.0402(7) 0.043(3) Uani 1 1 d . . .
OW6 O 0.4346(13) 0.4347(8) -0.4153(7) 0.043(3) Uani 1 1 d . . .
Na1 Na 0.4328(5) 0.4487(3) -0.2640(3) 0.0143(11) Uani 1 1 d . . .
W1 W 0.78114(5) 0.43589(3) 0.01459(3) 0.00854(13) Uani 1 1 d . . .
W2 W 0.78560(5) 0.67351(3) 0.01928(3) 0.00992(14) Uani 1 1 d . . .
W3 W 0.73386(5) 0.56930(3) -0.20812(3) 0.00912(13) Uani 1 1 d . . .
W4 W 1.26861(5) 0.66465(3) 0.21481(3) 0.00933(14) Uani 1 1 d . . .
W5 W 1.07569(5) 0.77258(3) 0.05635(3) 0.01001(14) Uani 1 1 d . . .
W6 W 0.98213(5) 0.55243(3) 0.17050(3) 0.00831(13) Uani 1 1 d . . .

loop_
_atom_site_aniso_label
_atom_site_aniso_U_11
_atom_site_aniso_U_22
_atom_site_aniso_U_33
_atom_site_aniso_U_23
_atom_site_aniso_U_13
_atom_site_aniso_U_12
O1 0.015(6) 0.013(4) 0.008(4) 0.000(4) -0.002(4) -0.003(4)
O2 0.012(5) 0.015(4) 0.012(4) 0.000(4) 0.001(4) -0.007(4)
O3 0.010(5) 0.011(4) 0.011(4) 0.001(3) -0.006(4) -0.002(4)
O4 0.007(2) 0.008(2) 0.0079(19) -0.0004(10) 0.0021(11) 0.0007(10)
O5 0.014(5) 0.009(4) 0.010(4) 0.000(3) 0.009(4) 0.003(4)
OW7 0.042(9) 0.044(7) 0.038(7) 0.004(6) 0.003(6) 0.017(6)
O6 0.023(6) 0.012(4) 0.007(4) 0.001(3) 0.001(4) -0.006(4)
O7 0.024(6) 0.012(4) 0.016(5) 0.000(4) 0.009(4) 0.001(4)
OW8 0.036(8) 0.027(6) 0.036(6) -0.005(5) 0.016(6) 0.000(5)
O8 0.002(5) 0.015(4) 0.022(5) -0.008(4) 0.002(4) -0.004(4)
OW9 0.034(8) 0.029(6) 0.027(6) -0.008(5) 0.001(5) -0.010(5)
O9 0.017(6) 0.009(4) 0.011(4) -0.002(3) 0.002(4) -0.001(4)
OW10 0.016(7) 0.062(8) 0.015(5) -0.010(5) 0.005(5) 0.011(5)
O10 0.005(5) 0.007(4) 0.017(4) -0.005(3) 0.004(4) -0.001(3)
O11 0.002(5) 0.012(4) 0.018(5) -0.003(4) 0.002(4) -0.001(3)
O12 0.024(6) 0.011(4) 0.009(4) -0.004(4) 0.004(4) 0.002(4)
O13 0.005(5) 0.014(4) 0.011(4) 0.002(3) 0.001(4) -0.003(4)
O14 0.006(4) 0.013(3) 0.015(3) 0.001(3) 0.001(3) -0.007(3)
O15 0.007(5) 0.017(4) 0.019(4) 0.003(4) 0.002(4) -0.001(3)
O16 0.005(5) 0.016(5) 0.023(5) 0.000(4) -0.005(4) -0.003(4)
O17 0.007(4) 0.013(3) 0.016(3) -0.001(3) 0.006(3) -0.004(3)
O18 0.007(4) 0.015(3) 0.012(3) -0.003(3) -0.001(3) -0.001(3)
O19 0.006(5) 0.015(4) 0.013(4) 0.005(4) 0.001(4) 0.000(4)
O20 0.009(4) 0.004(3) 0.011(3) 0.000(3) -0.002(3) -0.002(3)
O21 0.012(2) 0.013(2) 0.012(2) 0.0002(10) 0.0037(11) -0.0002(10)
OW1 0.018(6) 0.023(5) 0.028(6) -0.006(4) 0.004(5) -0.007(4)
OW2 0.019(7) 0.017(5) 0.035(6) 0.003(4) 0.003(5) 0.000(4)
OW3 0.025(8) 0.048(7) 0.041(7) 0.001(6) 0.007(6) 0.006(6)
OW4 0.049(9) 0.042(6) 0.019(5) -0.002(5) 0.015(6) -0.017(6)
OW5 0.039(9) 0.054(8) 0.032(6) 0.008(6) 0.003(6) 0.003(6)
OW6 0.066(11) 0.044(7) 0.024(6) -0.003(5) 0.017(6) -0.002(6)
Na1 0.015(3) 0.010(2) 0.019(3) -0.001(2) 0.006(2) 0.005(2)
W1 0.0069(3) 0.0092(2) 0.0093(2) -0.00059(19) 0.0018(2) -0.00064(19)
W2 0.0078(3) 0.0097(3) 0.0111(3) -0.0005(2) 0.0007(2) 0.0016(2)
W3 0.0073(3) 0.0092(2) 0.0099(2) 0.00040(19) 0.0006(2) 0.0007(2)
W4 0.0079(3) 0.0084(3) 0.0106(3) -0.00015(19) 0.0005(2) -0.0001(2)
W5 0.0102(3) 0.0081(2) 0.0105(2) 0.0005(2) 0.0007(2) 0.0002(2)
W6 0.0071(3) 0.0089(2) 0.0085(2) 0.00013(19) 0.0014(2) 0.00032(19)

loop_
_atom_type_symbol
_atom_type_description
_atom_type_scat_dispersion_real
_atom_type_scat_dispersion_imag
_atom_type_scat_source
O O 0.0106 0.006 'International Tables Vol C Tables 4.2.6.8 and 6.1.1.4'
Na Na 0.0362 0.0249 'International Tables Vol C Tables 4.2.6.8 and 6.1.1.4'
W W -0.849 6.8722 'International Tables Vol C Tables 4.2.6.8 and 6.1.1.4'

loop_
_geom_angle_atom_site_label_1
_geom_angle_atom_site_label_2
_geom_angle_atom_site_label_3
_geom_angle
_geom_angle_site_symmetry_1
_geom_angle_site_symmetry_3
_geom_angle_publ_flag
W6 O1 W1 118.7(4) . . ?
W1 O3 W3 138.7(4) . . ?
W1 O3 W4 125.5(4) . 3_765 ?
W3 O3 W4 94.2(3) . 3_765 ?
W1 O4 W2 96.6(3) . . ?
W1 O4 W6 96.4(3) . . ?
W2 O4 W6 94.9(3) . . ?
W2 O5 W1 116.2(5) . . ?
W2 O7 W6 113.8(4) . . ?
W2 O9 W5 146.8(5) . . ?
W3 O10 W2 148.0(4) . . ?
W3 O11 Na1 135.3(4) . . ?
W4 O13 W3 119.0(4) 3_765 . ?
W6 O14 W3 136.9(4) . 3_765 ?
W4 O15 Na1 132.3(4) . 3_765 ?
W4 O17 W5 115.7(4) . . ?
W6 O18 W5 140.4(5) . . ?
W6 O18 W4 124.1(4) . . ?
W5 O18 W4 94.6(3) . . ?
W1 O20 W5 138.4(4) . 3_765 ?
OW10 Na1 OW1 86.6(4) . . ?
OW10 Na1 OW6 167.1(5) . . ?
OW1 Na1 OW6 106.3(5) . . ?
OW10 Na1 O15 82.1(4) . 3_765 ?
OW1 Na1 O15 168.7(4) . 3_765 ?
OW6 Na1 O15 84.9(4) . 3_765 ?
OW10 Na1 O11 88.6(4) . . ?
OW1 Na1 O11 91.2(3) . . ?
OW6 Na1 O11 91.0(4) . . ?
O15 Na1 O11 89.5(4) 3_765 . ?
OW10 Na1 OW2 89.3(4) . . ?
OW1 Na1 OW2 82.8(4) . . ?
OW6 Na1 OW2 92.3(4) . . ?
O15 Na1 OW2 96.0(3) 3_765 . ?
O11 Na1 OW2 173.8(4) . . ?
O2 W1 O20 103.9(4) . . ?
O2 W1 O3 100.7(4) . . ?
O20 W1 O3 95.5(4) . . ?
O2 W1 O1 99.9(4) . . ?
O20 W1 O1 91.2(4) . . ?
O3 W1 O1 156.1(3) . . ?
O2 W1 O5 94.8(4) . . ?
O20 W1 O5 160.9(4) . . ?
O3 W1 O5 84.4(3) . . ?
O1 W1 O5 81.9(3) . . ?
O2 W1 O4 164.8(4) . . ?
O20 W1 O4 89.1(3) . . ?
O3 W1 O4 85.6(3) . . ?
O1 W1 O4 71.5(3) . . ?
O5 W1 O4 71.8(3) . . ?
O8 W2 O7 102.4(4) . . ?
O8 W2 O5 99.6(4) . . ?
O7 W2 O5 91.8(4) . . ?
O8 W2 O9 103.5(4) . . ?
O7 W2 O9 90.4(4) . . ?
O5 W2 O9 155.7(4) . . ?
O8 W2 O10 98.9(4) . . ?
O7 W2 O10 158.7(4) . . ?
O5 W2 O10 85.3(3) . . ?
O9 W2 O10 83.9(4) . . ?
O8 W2 O4 175.0(3) . . ?
O7 W2 O4 78.3(3) . . ?
O5 W2 O4 75.4(3) . . ?
O9 W2 O4 81.4(3) . . ?
O10 W2 O4 80.6(3) . . ?
O12 W3 O11 102.2(4) . . ?
O12 W3 O10 98.3(4) . . ?
O11 W3 O10 98.2(4) . . ?
O12 W3 O13 97.2(4) . . ?
O11 W3 O13 94.8(4) . . ?
O10 W3 O13 157.2(4) . . ?
O12 W3 O3 163.7(4) . . ?
O11 W3 O3 91.9(4) . . ?
O10 W3 O3 87.6(3) . . ?
O13 W3 O3 73.3(3) . . ?
O12 W3 O14 88.3(4) . 3_765 ?
O11 W3 O14 168.2(3) . 3_765 ?
O10 W3 O14 85.2(3) . 3_765 ?
O13 W3 O14 78.5(3) . 3_765 ?
O3 W3 O14 76.9(3) . 3_765 ?
O16 W4 O15 101.6(4) . . ?
O16 W4 O13 97.1(4) . 3_765 ?
O15 W4 O13 100.4(4) . 3_765 ?
O16 W4 O17 101.1(4) . . ?
O15 W4 O17 95.1(4) . . ?
O13 W4 O17 153.2(4) 3_765 . ?
O16 W4 O18 90.8(4) . . ?
O15 W4 O18 165.1(3) . . ?
O13 W4 O18 86.1(3) 3_765 . ?
O17 W4 O18 74.2(3) . . ?
O16 W4 O3 164.3(4) . 3_765 ?
O15 W4 O3 91.9(4) . 3_765 ?
O13 W4 O3 72.3(3) 3_765 3_765 ?
O17 W4 O3 85.6(3) . 3_765 ?
O18 W4 O3 77.2(3) . 3_765 ?
O6 W5 O19 102.0(4) . . ?
O6 W5 O9 96.5(4) . . ?
O19 W5 O9 98.1(4) . . ?
O6 W5 O17 93.9(4) . . ?
O19 W5 O17 98.2(4) . . ?
O9 W5 O17 158.4(3) . . ?
O6 W5 O20 167.8(3) . 3_765 ?
O19 W5 O20 89.4(3) . 3_765 ?
O9 W5 O20 86.0(3) . 3_765 ?
O17 W5 O20 80.0(3) . 3_765 ?
O6 W5 O18 91.5(3) . . ?
O19 W5 O18 165.0(4) . . ?
O9 W5 O18 86.6(3) . . ?
O17 W5 O18 74.2(3) . . ?
O20 W5 O18 76.7(3) 3_765 . ?
O21 W6 O14 103.6(4) . . ?
O21 W6 O18 100.1(4) . . ?
O14 W6 O18 95.0(4) . . ?
O21 W6 O1 100.7(4) . . ?
O14 W6 O1 93.4(4) . . ?
O18 W6 O1 155.0(4) . . ?
O21 W6 O7 94.2(4) . . ?
O14 W6 O7 162.1(4) . . ?
O18 W6 O7 83.0(4) . . ?
O1 W6 O7 81.8(4) . . ?
O21 W6 O4 165.7(4) . . ?
O14 W6 O4 89.2(3) . . ?
O18 W6 O4 84.8(3) . . ?
O1 W6 O4 71.9(3) . . ?
O7 W6 O4 72.9(3) . . ?

loop_
_geom_bond_atom_site_label_1
_geom_bond_atom_site_label_2
_geom_bond_distance
_geom_bond_site_symmetry_2
_geom_bond_publ_flag
O1 W6 1.916(9) . ?
O1 W1 1.972(8) . ?
O2 W1 1.726(9) . ?
O3 W1 1.900(8) . ?
O3 W3 2.196(8) . ?
O3 W4 2.284(8) 3_765 ?
O4 W1 2.231(8) . ?
O4 W2 2.236(8) . ?
O4 W6 2.258(8) . ?
O5 W2 1.861(8) . ?
O5 W1 2.065(8) . ?
O6 W5 1.720(8) . ?
O7 W2 1.844(9) . ?
O7 W6 2.105(9) . ?
O8 W2 1.748(9) . ?
O9 W2 1.894(9) . ?
O9 W5 1.909(9) . ?
OW10 Na1 2.315(11) . ?
O10 W3 1.891(8) . ?
O10 W2 1.972(8) . ?
O11 W3 1.772(9) . ?
O11 Na1 2.401(10) . ?
O12 W3 1.727(8) . ?
O13 W4 1.875(8) 3_765 ?
O13 W3 1.936(8) . ?
O14 W6 1.784(9) . ?
O14 W3 2.203(9) 3_765 ?
O15 W4 1.763(9) . ?
O15 Na1 2.385(10) 3_765 ?
O16 W4 1.723(9) . ?
O17 W4 1.902(8) . ?
O17 W5 1.949(9) . ?
O18 W6 1.916(9) . ?
O18 W5 2.199(8) . ?
O18 W4 2.236(9) . ?
O19 W5 1.736(8) . ?
O20 W1 1.784(8) . ?
O20 W5 2.176(8) 3_765 ?
O21 W6 1.730(8) . ?
OW1 Na1 2.328(12) . ?
OW2 Na1 2.462(11) . ?
OW6 Na1 2.361(12) . ?
Na1 O15 2.385(10) 3_765 ?
W3 O14 2.203(9) 3_765 ?
W4 O13 1.875(8) 3_765 ?
W4 O3 2.284(8) 3_765 ?
W5 O20 2.176(8) 3_765 ?
